data_4108123
loop_
_publ_author_name
'Yu-Jun Zhao'
'Teck-Peng Loh'

_publ_section_title
;
 Bioinspired Polyene Cyclization Promoted by Intermolecular Chiral
 Acetal-SnCl4 or Chiral N-Acetal-TiCl4: Investigation of the Mechanism and
 Identification of the Key Intermediates
;
_journal_name_full 'Journal of the American Chemical Society'
_journal_page_first 10024
_journal_page_last 10029
_journal_paper_doi 10.1021/ja802896n
_journal_volume 130
_journal_year 2008
_chemical_absolute_configuration ad
_chemical_formula_moiety 'C22 H21 N O3 S'
_chemical_formula_sum 'C22 H21 N O3 S'
_chemical_formula_weight 379.46
_chemical_name_systematic
;

 ?

;
_space_group_IT_number 1
_symmetry_cell_setting triclinic
_symmetry_space_group_name_Hall 'P 1'
_symmetry_space_group_name_H-M 'P 1'
_atom_sites_solution_hydrogens geom
_atom_sites_solution_primary direct
_atom_sites_solution_secondary difmap
_audit_creation_method SHELXL-97
_cell_angle_alpha 82.344(2)
_cell_angle_beta 70.2650(10)
_cell_angle_gamma 61.284(2)
_cell_formula_units_Z 2
_cell_length_a 10.1814(3)
_cell_length_b 10.5773(4)
_cell_length_c 10.8061(3)
_cell_measurement_reflns_used 5682
_cell_measurement_temperature 173(2)
_cell_measurement_theta_max 30.16
_cell_measurement_theta_min 2.38
_cell_volume 960.06(6)
_computing_cell_refinement 'Bruker SMART'
_computing_data_collection 'Bruker SMART'
_computing_data_reduction 'Bruker SAINT'
_computing_molecular_graphics 'Bruker SHELXTL'
_computing_publication_material 'Bruker SHELXTL'
_computing_structure_refinement 'SHELXL-97 (Sheldrick, 1997)'
_computing_structure_solution 'SHELXS-97 (Sheldrick, 1990)'
_diffrn_ambient_temperature 173(2)
_diffrn_measured_fraction_theta_full 0.991
_diffrn_measured_fraction_theta_max 0.991
_diffrn_measurement_device_type 'CCD area detector'
_diffrn_measurement_method 'phi and omega scans'
_diffrn_radiation_monochromator graphite
_diffrn_radiation_source 'fine-focus sealed tube'
_diffrn_radiation_type MoK\a
_diffrn_radiation_wavelength 0.71073
_diffrn_reflns_av_R_equivalents 0.0351
_diffrn_reflns_av_sigmaI/netI 0.0546
_diffrn_reflns_limit_h_max 14
_diffrn_reflns_limit_h_min -14
_diffrn_reflns_limit_k_max 15
_diffrn_reflns_limit_k_min -15
_diffrn_reflns_limit_l_max 15
_diffrn_reflns_limit_l_min -15
_diffrn_reflns_number 24120
_diffrn_reflns_theta_full 30.64
_diffrn_reflns_theta_max 30.64
_diffrn_reflns_theta_min 2.00
_exptl_absorpt_coefficient_mu 0.191
_exptl_absorpt_correction_T_max 0.9756
_exptl_absorpt_correction_T_min 0.9450
_exptl_absorpt_correction_type multi-scan
_exptl_absorpt_process_details sadabs
_exptl_crystal_colour colourless
_exptl_crystal_density_diffrn 1.313
_exptl_crystal_density_meas 0
_exptl_crystal_description plate
_exptl_crystal_F_000 400
_exptl_crystal_size_max 0.30
_exptl_crystal_size_mid 0.30
_exptl_crystal_size_min 0.13
_refine_diff_density_max 0.296
_refine_diff_density_min -0.429
_refine_diff_density_rms 0.057
_refine_ls_abs_structure_details 'Flack H D (1983), Acta Cryst. A39, 876-881'
_refine_ls_abs_structure_Flack -0.07(4)
_refine_ls_extinction_method none
_refine_ls_goodness_of_fit_ref 1.032
_refine_ls_hydrogen_treatment constr
_refine_ls_matrix_type full
_refine_ls_number_parameters 530
_refine_ls_number_reflns 10716
_refine_ls_number_restraints 172
_refine_ls_restrained_S_all 1.026
_refine_ls_R_factor_all 0.0507
_refine_ls_R_factor_gt 0.0401
_refine_ls_shift/su_max 0.002
_refine_ls_shift/su_mean 0.000
_refine_ls_structure_factor_coef Fsqd
_refine_ls_weighting_details 'calc w=1/[\s^2^(Fo^2^)+(0.0341P)^2^+0.2206P] where P=(Fo^2^+2Fc^2^)/3'
_refine_ls_weighting_scheme calc
_refine_ls_wR_factor_gt 0.0857
_refine_ls_wR_factor_ref 0.0987
_reflns_number_gt 9197
_reflns_number_total 10716
_reflns_threshold_expression >2sigma(I)
_cod_data_source_file ja802896n-file006.cif
_cod_data_source_block ltp69
_cod_original_cell_volume 960.06(5)
_cod_database_code 4108123

loop_
_symmetry_equiv_pos_as_xyz
'x, y, z'

loop_
_atom_site_label
_atom_site_type_symbol
_atom_site_fract_x
_atom_site_fract_y
_atom_site_fract_z
_atom_site_U_iso_or_equiv
_atom_site_adp_type
_atom_site_occupancy
_atom_site_symmetry_multiplicity
_atom_site_calc_flag
_atom_site_refinement_flags
_atom_site_disorder_assembly
_atom_site_disorder_group
C1 C -0.0206(2) 0.7637(2) 0.26432(18) 0.0262(4) Uani 1 1 d . . .
C2 C 0.0913(3) 0.8104(3) 0.2001(2) 0.0370(5) Uani 1 1 d . . .
H2 H 0.1968 0.7423 0.1559 0.044 Uiso 1 1 calc R . .
C3 C 0.0489(3) 0.9563(3) 0.2007(3) 0.0496(6) Uani 1 1 d . . .
H3 H 0.1256 0.9875 0.1557 0.060 Uiso 1 1 calc R . .
C4 C -0.1022(3) 1.0559(3) 0.2652(3) 0.0469(6) Uani 1 1 d . . .
H4 H -0.1303 1.1555 0.2647 0.056 Uiso 1 1 calc R . .
C5 C -0.2138(3) 1.0104(2) 0.3312(2) 0.0430(5) Uani 1 1 d . . .
H5 H -0.3183 1.0789 0.3772 0.052 Uiso 1 1 calc R . .
C6 C -0.1731(3) 0.8648(2) 0.3303(2) 0.0357(5) Uani 1 1 d . . .
H6 H -0.2504 0.8343 0.3752 0.043 Uiso 1 1 calc R . .
C7 C 0.0283(2) 0.6049(2) 0.25685(18) 0.0254(4) Uani 1 1 d . . .
H7 H 0.1446 0.5489 0.2413 0.031 Uiso 1 1 calc R . .
C8 C -0.0111(3) 0.5591(2) 0.15027(19) 0.0329(4) Uani 1 1 d . . .
H8A H -0.1113 0.6357 0.1384 0.039 Uiso 1 1 calc R . .
H8B H 0.0742 0.5377 0.0651 0.039 Uiso 1 1 calc R . .
C9 C -0.1137(2) 0.4674(2) 0.33437(18) 0.0249(4) Uani 1 1 d . . .
H9 H -0.0888 0.3760 0.3837 0.030 Uiso 1 1 calc R . .
C10 C -0.2901(2) 0.54742(19) 0.35550(17) 0.0235(4) Uani 1 1 d . . .
C11 C -0.3477(3) 0.5200(2) 0.26820(19) 0.0297(4) Uani 1 1 d . . .
H11 H -0.2762 0.4596 0.1922 0.036 Uiso 1 1 calc R . .
C12 C -0.5096(3) 0.5807(2) 0.2914(2) 0.0344(5) Uani 1 1 d . . .
H12 H -0.5479 0.5625 0.2305 0.041 Uiso 1 1 calc R . .
C13 C -0.6144(3) 0.6670(2) 0.4021(2) 0.0326(4) Uani 1 1 d . . .
H13 H -0.7248 0.7072 0.4183 0.039 Uiso 1 1 calc R . .
C14 C -0.5575(3) 0.6947(2) 0.4899(2) 0.0315(4) Uani 1 1 d . . .
H14 H -0.6295 0.7551 0.5659 0.038 Uiso 1 1 calc R . .
C15 C -0.3964(2) 0.6348(2) 0.46734(18) 0.0263(4) Uani 1 1 d . . .
H15 H -0.3585 0.6535 0.5283 0.032 Uiso 1 1 calc R . .
C16 C 0.2022(2) 0.3011(2) 0.40048(19) 0.0277(4) Uani 1 1 d . . .
C17 C 0.3411(2) 0.2929(2) 0.3101(2) 0.0334(5) Uani 1 1 d . . .
H17 H 0.3623 0.3726 0.3000 0.040 Uiso 1 1 calc R . .
C18 C 0.4480(3) 0.1672(3) 0.2350(2) 0.0396(5) Uani 1 1 d . . .
H18 H 0.5423 0.1619 0.1722 0.047 Uiso 1 1 calc R . .
C19 C 0.4207(3) 0.0482(2) 0.2491(2) 0.0421(5) Uani 1 1 d . . .
C20 C 0.5355(3) -0.0863(3) 0.1623(3) 0.0595(8) Uani 1 1 d . . .
H20A H 0.5528 -0.0606 0.0697 0.089 Uiso 1 1 calc R . .
H20B H 0.4920 -0.1542 0.1800 0.089 Uiso 1 1 calc R . .
H20C H 0.6360 -0.1313 0.1810 0.089 Uiso 1 1 calc R . .
C21 C 0.2831(3) 0.0579(2) 0.3434(2) 0.0395(5) Uani 1 1 d . . .
H21 H 0.2638 -0.0230 0.3560 0.047 Uiso 1 1 calc R . .
C22 C 0.1739(3) 0.1826(2) 0.4190(2) 0.0316(4) Uani 1 1 d . . .
H22 H 0.0805 0.1874 0.4829 0.038 Uiso 1 1 calc R . .
C23 C 0.3514(2) 0.3438(2) 0.82088(18) 0.0261(4) Uani 1 1 d . . .
C24 C 0.2173(3) 0.4025(2) 0.7803(2) 0.0349(5) Uani 1 1 d . . .
H24 H 0.2051 0.4724 0.7143 0.042 Uiso 1 1 calc R . .
C25 C 0.1022(3) 0.3587(3) 0.8364(2) 0.0416(6) Uani 1 1 d . . .
H25 H 0.0114 0.3992 0.8085 0.050 Uiso 1 1 calc R . .
C26 C 0.1178(3) 0.2573(3) 0.9318(2) 0.0414(6) Uani 1 1 d . . .
H26 H 0.0381 0.2283 0.9701 0.050 Uiso 1 1 calc R . .
C27 C 0.2506(3) 0.1981(3) 0.9713(2) 0.0396(5) Uani 1 1 d . . .
H27 H 0.2625 0.1275 1.0368 0.048 Uiso 1 1 calc R . .
C28 C 0.3663(2) 0.2408(2) 0.91635(19) 0.0311(4) Uani 1 1 d . . .
H28 H 0.4571 0.1990 0.9443 0.037 Uiso 1 1 calc R . .
C29 C 0.4770(3) 0.3902(2) 0.75482(19) 0.0289(4) Uani 1 1 d . . .
H29 H 0.4252 0.4966 0.7423 0.035 Uiso 1 1 calc R . .
C30 C 0.5888(3) 0.3119(3) 0.62068(19) 0.0373(5) Uani 1 1 d . . .
H30A H 0.6023 0.2129 0.6198 0.045 Uiso 1 1 calc R . .
H30B H 0.5472 0.3651 0.5486 0.045 Uiso 1 1 calc R . .
C31 C 0.7538(2) 0.2795(2) 0.73307(18) 0.0292(4) Uani 1 1 d D . .
H31 H 0.8223 0.3174 0.7444 0.035 Uiso 1 1 calc R A 1
C32A C 0.829(4) 0.1154(16) 0.743(2) 0.0286(9) Uani 0.25(2) 1 d PDU B 1
C33A C 0.844(3) 0.069(3) 0.863(3) 0.045(5) Uani 0.25(2) 1 d PDU B 1
H33A H 0.8042 0.1334 0.9362 0.054 Uiso 0.25(2) 1 calc PR B 1
C34A C 0.923(2) -0.077(2) 0.870(2) 0.048(4) Uani 0.25(2) 1 d PDU B 1
H34A H 0.9353 -0.1164 0.9523 0.058 Uiso 0.25(2) 1 calc PR B 1
C35A C 0.984(2) -0.1701(17) 0.767(2) 0.038(3) Uani 0.25(2) 1 d PDU B 1
H35A H 1.0440 -0.2710 0.7745 0.046 Uiso 0.25(2) 1 calc PR B 1
C36A C 0.957(2) -0.1122(19) 0.650(2) 0.036(3) Uani 0.25(2) 1 d PDU B 1
H36A H 0.9894 -0.1765 0.5798 0.043 Uiso 0.25(2) 1 calc PR B 1
C37A C 0.885(2) 0.0340(18) 0.6304(17) 0.0339(10) Uani 0.25(2) 1 d PD B 1
H37A H 0.8757 0.0740 0.5478 0.041 Uiso 0.25(2) 1 calc PR B 1
C32B C 0.8322(10) 0.1197(5) 0.7634(6) 0.0286(9) Uani 0.75(2) 1 d PDU B 2
C33B C 0.8382(9) 0.0739(8) 0.8893(8) 0.0319(13) Uani 0.75(2) 1 d PDU B 2
H33B H 0.7935 0.1444 0.9576 0.038 Uiso 0.75(2) 1 calc PR B 2
C34B C 0.9076(6) -0.0715(6) 0.9186(7) 0.0377(11) Uani 0.75(2) 1 d PDU B 2
H34B H 0.9109 -0.0989 1.0053 0.045 Uiso 0.75(2) 1 calc PR B 2
C35B C 0.9716(7) -0.1759(7) 0.8207(8) 0.0431(12) Uani 0.75(2) 1 d PDU B 2
H35B H 1.0150 -0.2750 0.8411 0.052 Uiso 0.75(2) 1 calc PR B 2
C36B C 0.9725(7) -0.1365(6) 0.6939(8) 0.0409(13) Uani 0.75(2) 1 d PDU B 2
H36B H 1.0208 -0.2082 0.6259 0.049 Uiso 0.75(2) 1 calc PR B 2
C37B C 0.9015(6) 0.0110(6) 0.6654(7) 0.0339(10) Uani 0.75(2) 1 d PDU B 2
H37B H 0.9004 0.0376 0.5781 0.041 Uiso 0.75(2) 1 calc PR B 2
C38 C 0.5159(2) 0.6372(2) 0.86637(18) 0.0262(4) Uani 1 1 d . B .
C39 C 0.3655(2) 0.7340(2) 0.8618(2) 0.0297(4) Uani 1 1 d . . .
H39 H 0.2795 0.7141 0.9044 0.036 Uiso 1 1 calc R . .
C40 C 0.3422(3) 0.8604(2) 0.7942(2) 0.0344(5) Uani 1 1 d . . .
H40 H 0.2393 0.9273 0.7916 0.041 Uiso 1 1 calc R . .
C41 C 0.4667(3) 0.8904(2) 0.7304(2) 0.0363(5) Uani 1 1 d . . .
C42 C 0.4421(4) 1.0201(3) 0.6450(3) 0.0520(7) Uani 1 1 d . . .
H42A H 0.5271 1.0447 0.6320 0.078 Uiso 1 1 calc R . .
H42B H 0.3403 1.1020 0.6881 0.078 Uiso 1 1 calc R . .
H42C H 0.4430 0.9976 0.5596 0.078 Uiso 1 1 calc R . .
C43 C 0.6144(3) 0.7957(3) 0.7423(2) 0.0386(5) Uani 1 1 d . . .
H43 H 0.6992 0.8182 0.7037 0.046 Uiso 1 1 calc R . .
C44 C 0.6406(3) 0.6688(2) 0.8097(2) 0.0341(5) Uani 1 1 d . . .
H44 H 0.7422 0.6046 0.8168 0.041 Uiso 1 1 calc R . .
N1 N -0.05383(18) 0.55197(17) 0.37791(15) 0.0234(3) Uani 1 1 d . . .
N2 N 0.5910(2) 0.35461(17) 0.82590(15) 0.0260(3) Uani 1 1 d . B .
O1 O -0.05266(17) 0.44023(16) 0.59359(14) 0.0328(3) Uani 1 1 d . . .
O2 O 0.11969(17) 0.55514(15) 0.49024(14) 0.0326(3) Uani 1 1 d . . .
O3 O -0.02495(17) 0.43246(15) 0.19952(14) 0.0319(3) Uani 1 1 d . . .
O4 O 0.40277(18) 0.48858(16) 1.03378(13) 0.0348(3) Uani 1 1 d . B .
O5 O 0.68805(19) 0.41419(17) 0.97787(15) 0.0380(4) Uani 1 1 d . B .
O6 O 0.73470(19) 0.30894(18) 0.60712(14) 0.0392(4) Uani 1 1 d . B .
S1 S 0.05076(5) 0.46828(5) 0.47923(4) 0.02476(10) Uani 1 1 d . . .
S2 S 0.54968(5) 0.46930(5) 0.93899(5) 0.02711(11) Uani 1 1 d . . .

loop_
_atom_site_aniso_label
_atom_site_aniso_U_11
_atom_site_aniso_U_22
_atom_site_aniso_U_33
_atom_site_aniso_U_23
_atom_site_aniso_U_13
_atom_site_aniso_U_12
C1 0.0284(10) 0.0282(10) 0.0227(8) 0.0041(7) -0.0087(7) -0.0140(8)
C2 0.0343(12) 0.0386(12) 0.0393(11) 0.0064(9) -0.0102(9) -0.0200(10)
C3 0.0550(16) 0.0471(15) 0.0593(16) 0.0152(12) -0.0178(13) -0.0368(14)
C4 0.0660(18) 0.0296(12) 0.0527(14) 0.0087(10) -0.0255(13) -0.0254(12)
C5 0.0443(14) 0.0302(12) 0.0478(13) -0.0028(9) -0.0139(11) -0.0116(10)
C6 0.0323(11) 0.0293(11) 0.0399(11) 0.0014(8) -0.0062(9) -0.0136(9)
C7 0.0206(9) 0.0259(9) 0.0233(8) 0.0013(7) -0.0016(7) -0.0096(8)
C8 0.0348(11) 0.0348(11) 0.0224(8) -0.0044(7) -0.0012(8) -0.0150(9)
C9 0.0272(10) 0.0235(9) 0.0245(8) -0.0039(6) -0.0061(7) -0.0124(8)
C10 0.0264(9) 0.0226(9) 0.0234(8) 0.0007(6) -0.0077(7) -0.0130(8)
C11 0.0335(11) 0.0320(10) 0.0268(9) -0.0038(7) -0.0093(8) -0.0167(9)
C12 0.0370(12) 0.0419(12) 0.0353(10) -0.0013(9) -0.0173(9) -0.0222(10)
C13 0.0261(10) 0.0391(12) 0.0382(11) 0.0019(8) -0.0109(8) -0.0191(9)
C14 0.0307(11) 0.0346(11) 0.0259(9) -0.0039(8) -0.0047(8) -0.0143(9)
C15 0.0275(10) 0.0310(10) 0.0244(8) -0.0030(7) -0.0089(7) -0.0152(8)
C16 0.0265(10) 0.0270(10) 0.0297(9) 0.0073(7) -0.0128(8) -0.0117(8)
C17 0.0252(10) 0.0322(11) 0.0403(11) 0.0104(8) -0.0118(9) -0.0129(9)
C18 0.0263(11) 0.0405(13) 0.0389(11) 0.0088(9) -0.0067(9) -0.0098(10)
C19 0.0372(12) 0.0303(11) 0.0429(12) 0.0063(9) -0.0144(10) -0.0037(10)
C20 0.0488(16) 0.0374(14) 0.0629(17) -0.0026(12) -0.0100(13) -0.0017(12)
C21 0.0414(13) 0.0280(11) 0.0501(13) 0.0090(9) -0.0198(11) -0.0152(10)
C22 0.0310(11) 0.0299(10) 0.0360(10) 0.0114(8) -0.0139(8) -0.0162(9)
C23 0.0305(10) 0.0233(9) 0.0240(8) -0.0032(7) -0.0107(7) -0.0099(8)
C24 0.0376(12) 0.0297(11) 0.0322(10) -0.0048(8) -0.0180(9) -0.0058(9)
C25 0.0276(11) 0.0499(14) 0.0437(12) -0.0154(10) -0.0147(9) -0.0088(10)
C26 0.0346(12) 0.0565(15) 0.0369(11) -0.0129(10) -0.0039(9) -0.0255(12)
C27 0.0453(14) 0.0483(14) 0.0342(11) 0.0057(9) -0.0122(10) -0.0298(12)
C28 0.0308(11) 0.0383(11) 0.0301(9) 0.0068(8) -0.0140(8) -0.0191(9)
C29 0.0429(12) 0.0255(10) 0.0262(9) 0.0057(7) -0.0182(8) -0.0184(9)
C30 0.0576(14) 0.0522(14) 0.0209(8) 0.0022(8) -0.0119(9) -0.0404(12)
C31 0.0358(11) 0.0351(11) 0.0223(8) -0.0033(7) -0.0025(7) -0.0243(9)
C32A 0.0259(11) 0.0340(11) 0.027(2) -0.0096(11) 0.0003(17) -0.0182(9)
C33A 0.037(8) 0.039(6) 0.040(9) -0.017(6) -0.001(7) -0.005(6)
C34A 0.040(7) 0.050(6) 0.035(7) 0.006(6) -0.015(7) -0.005(5)
C35A 0.036(6) 0.024(5) 0.050(9) -0.002(7) -0.016(8) -0.007(4)
C36A 0.028(5) 0.034(7) 0.048(8) -0.010(6) -0.023(6) -0.007(5)
C37A 0.0311(16) 0.0385(19) 0.029(2) -0.0104(16) -0.0035(16) -0.0146(15)
C32B 0.0259(11) 0.0340(11) 0.027(2) -0.0096(11) 0.0003(17) -0.0182(9)
C33B 0.030(2) 0.032(2) 0.030(2) -0.0002(17) -0.0061(17) -0.014(2)
C34B 0.033(2) 0.0346(18) 0.040(3) 0.0059(19) -0.011(2) -0.0128(15)
C35B 0.033(2) 0.032(2) 0.055(3) -0.001(2) -0.010(2) -0.0102(16)
C36B 0.031(2) 0.034(2) 0.052(3) -0.015(2) -0.010(3) -0.009(2)
C37B 0.0311(16) 0.0385(19) 0.029(2) -0.0104(16) -0.0035(16) -0.0146(15)
C38 0.0292(10) 0.0280(10) 0.0239(8) -0.0063(7) -0.0041(7) -0.0162(8)
C39 0.0270(10) 0.0319(10) 0.0299(9) -0.0033(7) -0.0045(8) -0.0154(9)
C40 0.0367(12) 0.0282(10) 0.0332(10) -0.0058(8) -0.0061(9) -0.0129(9)
C41 0.0499(14) 0.0295(11) 0.0290(9) -0.0104(8) -0.0013(9) -0.0226(10)
C42 0.0762(19) 0.0367(13) 0.0424(13) -0.0023(10) -0.0057(13) -0.0334(14)
C43 0.0419(13) 0.0437(13) 0.0372(11) -0.0104(9) 0.0011(9) -0.0314(11)
C44 0.0276(10) 0.0379(12) 0.0363(10) -0.0129(9) -0.0028(8) -0.0161(9)
N1 0.0225(8) 0.0246(8) 0.0229(7) -0.0002(6) -0.0048(6) -0.0123(7)
N2 0.0328(9) 0.0256(8) 0.0223(7) -0.0012(6) -0.0086(6) -0.0152(7)
O1 0.0352(8) 0.0409(8) 0.0244(6) 0.0031(6) -0.0049(6) -0.0227(7)
O2 0.0364(8) 0.0360(8) 0.0359(8) 0.0016(6) -0.0141(6) -0.0231(7)
O3 0.0312(8) 0.0304(7) 0.0273(7) -0.0103(5) -0.0004(6) -0.0123(6)
O4 0.0430(9) 0.0378(8) 0.0229(6) -0.0028(6) -0.0031(6) -0.0222(7)
O5 0.0415(9) 0.0384(9) 0.0353(8) -0.0068(6) -0.0197(7) -0.0127(7)
O6 0.0542(10) 0.0562(10) 0.0216(6) 0.0010(6) -0.0040(6) -0.0418(9)
S1 0.0263(2) 0.0293(2) 0.02225(19) 0.00227(17) -0.00755(17) -0.0160(2)
S2 0.0333(3) 0.0290(2) 0.0210(2) -0.00299(17) -0.00855(18) -0.0151(2)

loop_
_atom_type_symbol
_atom_type_description
_atom_type_scat_dispersion_real
_atom_type_scat_dispersion_imag
_atom_type_scat_source
C C 0.0033 0.0016 'International Tables Vol C Tables 4.2.6.8 and 6.1.1.4'
H H 0.0000 0.0000 'International Tables Vol C Tables 4.2.6.8 and 6.1.1.4'
N N 0.0061 0.0033 'International Tables Vol C Tables 4.2.6.8 and 6.1.1.4'
O O 0.0106 0.0060 'International Tables Vol C Tables 4.2.6.8 and 6.1.1.4'
S S 0.1246 0.1234 'International Tables Vol C Tables 4.2.6.8 and 6.1.1.4'

loop_
_geom_angle_atom_site_label_1
_geom_angle_atom_site_label_2
_geom_angle_atom_site_label_3
_geom_angle
C6 C1 C2 118.87(19)
C6 C1 C7 122.57(18)
C2 C1 C7 118.55(18)
C3 C2 C1 120.1(2)
C4 C3 C2 120.8(2)
C3 C4 C5 119.6(2)
C4 C5 C6 120.1(2)
C1 C6 C5 120.5(2)
N1 C7 C1 113.88(15)
N1 C7 C8 101.24(15)
C1 C7 C8 115.34(16)
O3 C8 C7 104.15(16)
O3 C9 N1 104.72(14)
O3 C9 C10 111.95(15)
N1 C9 C10 113.74(15)
C11 C10 C15 119.11(18)
C11 C10 C9 118.77(17)
C15 C10 C9 121.73(16)
C10 C11 C12 120.36(19)
C13 C12 C11 120.40(19)
C12 C13 C14 119.5(2)
C15 C14 C13 120.40(19)
C14 C15 C10 120.19(18)
C17 C16 C22 120.5(2)
C17 C16 S1 119.91(16)
C22 C16 S1 119.19(16)
C18 C17 C16 119.1(2)
C17 C18 C19 121.6(2)
C21 C19 C18 118.1(2)
C21 C19 C20 121.0(2)
C18 C19 C20 121.0(2)
C22 C21 C19 121.5(2)
C21 C22 C16 119.2(2)
C28 C23 C24 118.4(2)
C28 C23 C29 122.73(17)
C24 C23 C29 118.77(18)
C25 C24 C23 120.1(2)
C26 C25 C24 120.9(2)
C25 C26 C27 119.3(2)
C26 C27 C28 120.5(2)
C27 C28 C23 120.81(19)
N2 C29 C23 114.66(15)
N2 C29 C30 100.94(17)
C23 C29 C30 113.44(16)
O6 C30 C29 104.72(16)
O6 C31 N2 104.45(17)
O6 C31 C32B 115.2(3)
N2 C31 C32B 110.4(4)
O6 C31 C32A 106.0(8)
N2 C31 C32A 113.0(11)
C32B C31 C32A 9.3(9)
C33A C32A C37A 128.3(17)
C33A C32A C31 113.4(13)
C37A C32A C31 118.0(14)
C32A C33A C34A 113.8(19)
C35A C34A C33A 124.0(16)
C34A C35A C36A 117.4(13)
C37A C36A C35A 123.5(13)
C32A C37A C36A 112.7(13)
C33B C32B C37B 116.6(6)
C33B C32B C31 121.8(4)
C37B C32B C31 121.6(4)
C32B C33B C34B 122.4(7)
C35B C34B C33B 119.6(5)
C36B C35B C34B 120.2(4)
C35B C36B C37B 119.6(4)
C32B C37B C36B 121.5(4)
C44 C38 C39 120.69(19)
C44 C38 S2 119.87(16)
C39 C38 S2 119.39(15)
C38 C39 C40 119.21(19)
C41 C40 C39 121.1(2)
C40 C41 C43 118.6(2)
C40 C41 C42 120.1(2)
C43 C41 C42 121.3(2)
C44 C43 C41 121.2(2)
C38 C44 C43 119.0(2)
C9 N1 C7 107.23(14)
C9 N1 S1 114.93(12)
C7 N1 S1 114.64(12)
C29 N2 C31 109.02(15)
C29 N2 S2 119.04(13)
C31 N2 S2 120.12(13)
C9 O3 C8 104.29(14)
C31 O6 C30 105.76(14)
O1 S1 O2 120.21(9)
O1 S1 N1 106.10(8)
O2 S1 N1 106.10(8)
O1 S1 C16 108.16(9)
O2 S1 C16 109.13(9)
N1 S1 C16 106.32(8)
O5 S2 O4 120.20(9)
O5 S2 N2 105.98(9)
O4 S2 N2 106.05(9)
O5 S2 C38 108.80(10)
O4 S2 C38 106.97(9)
N2 S2 C38 108.35(8)

loop_
_geom_bond_atom_site_label_1
_geom_bond_atom_site_label_2
_geom_bond_distance
C1 C6 1.386(3)
C1 C2 1.392(3)
C1 C7 1.510(3)
C2 C3 1.390(3)
C3 C4 1.370(4)
C4 C5 1.385(4)
C5 C6 1.390(3)
C7 N1 1.496(2)
C7 C8 1.539(3)
C8 O3 1.427(3)
C9 O3 1.418(2)
C9 N1 1.492(2)
C9 C10 1.519(3)
C10 C11 1.388(3)
C10 C15 1.393(3)
C11 C12 1.392(3)
C12 C13 1.376(3)
C13 C14 1.389(3)
C14 C15 1.387(3)
C16 C17 1.391(3)
C16 C22 1.392(3)
C16 S1 1.767(2)
C17 C18 1.382(3)
C18 C19 1.393(4)
C19 C21 1.392(3)
C19 C20 1.512(4)
C21 C22 1.381(3)
C23 C28 1.386(3)
C23 C24 1.400(3)
C23 C29 1.509(3)
C24 C25 1.386(3)
C25 C26 1.375(4)
C26 C27 1.381(3)
C27 C28 1.383(3)
C29 N2 1.478(2)
C29 C30 1.544(3)
C30 O6 1.428(3)
C31 O6 1.413(2)
C31 N2 1.486(3)
C31 C32B 1.528(5)
C31 C32A 1.529(15)
C32A C33A 1.362(14)
C32A C37A 1.371(14)
C33A C34A 1.367(15)
C34A C35A 1.352(13)
C35A C36A 1.384(12)
C36A C37A 1.379(13)
C32B C33B 1.394(6)
C32B C37B 1.407(5)
C33B C34B 1.394(6)
C34B C35B 1.384(6)
C35B C36B 1.376(6)
C36B C37B 1.411(6)
C38 C44 1.388(3)
C38 C39 1.388(3)
C38 S2 1.764(2)
C39 C40 1.388(3)
C40 C41 1.385(3)
C41 C43 1.389(4)
C41 C42 1.512(3)
C43 C44 1.389(3)
N1 S1 1.6552(16)
N2 S2 1.6429(16)
O1 S1 1.4309(14)
O2 S1 1.4340(14)
O4 S2 1.4339(15)
O5 S2 1.4305(16)
